data_8106009
loop_
_publ_author_name
'Huang, Qian'
'Yuan, Quan'

_publ_contact_author_address
;
Department of Cardiology, The First People's Hospital of Neijiang,
 Neijiang,
Sichuan, China
;
_publ_contact_author_email quan_yuan1982@126.com
_publ_contact_author_name 'Quan Yuan'
_publ_section_title
;
 Crystal structure of
 9-(3-phenoxyphenyl)-3,4,6,7,9,10-hexahydroacridine-1,8(2H,5H)-dione,
 C25H23NO3
;
_publ_section_title_footnote .
_journal_issue 6
_journal_name_full 'Zeitschrift f\"ur Kristallographie - New Crystal Structures'
_journal_page_first 1287
_journal_page_last 1288
_journal_paper_doi 10.1515/ncrs-2019-0413
_journal_volume 234
_journal_year 2019
_chemical_formula_moiety 'C25 H23 N O3'
_chemical_formula_sum 'C25 H23 N O3'
_chemical_formula_weight 385.44
_space_group_crystal_system monoclinic
_space_group_IT_number 14
_space_group_name_Hall '-P 2ybc'
_space_group_name_H-M_alt 'P 1 21/c 1'
_atom_sites_solution_hydrogens geom
_audit_contact_author_name
;
;
_audit_creation_date 2019-06-13
_audit_creation_method
;
Olex2 1.2
(compiled 2018.05.29 svn.r3508 for OlexSys, GUI svn.r5506)
;
_audit_update_record
;
2019-06-15 # Formatted by publCIF
;
_cell_angle_alpha 90
_cell_angle_beta 109.349(18)
_cell_angle_gamma 90
_cell_formula_units_Z 4
_cell_length_a 10.972(6)
_cell_length_b 7.392(4)
_cell_length_c 25.804(10)
_cell_measurement_reflns_used 644
_cell_measurement_temperature 293(2)
_cell_measurement_theta_max 26.3135
_cell_measurement_theta_min 3.3649
_cell_volume 1974.6(17)
_computing_cell_refinement
;
CrysAlisPro, Agilent Technologies,
Version 1.171.35.21 (release 20-01-2012 CrysAlis171 .NET)
(compiled Jan 23 2012,18:06:46)
;
_computing_data_collection
;
CrysAlisPro, Agilent Technologies,
Version 1.171.35.21 (release 20-01-2012 CrysAlis171 .NET)
(compiled Jan 23 2012,18:06:46)
;
_computing_data_reduction
;
CrysAlisPro, Agilent Technologies,
Version 1.171.35.21 (release 20-01-2012 CrysAlis171 .NET)
(compiled Jan 23 2012,18:06:46)
;
_computing_molecular_graphics 'Olex2 (Dolomanov et al., 2009)'
_computing_publication_material 'Olex2 (Dolomanov et al., 2009)'
_computing_structure_refinement 'ShelXL (Sheldrick, 2015)'
_diffrn_ambient_temperature 293(2)
_diffrn_detector 'CCD plate'
_diffrn_detector_area_resol_mean 16.2542
_diffrn_detector_type AtlasS2
_diffrn_measured_fraction_theta_full 0.998
_diffrn_measured_fraction_theta_max 0.994
_diffrn_measurement_details
;
#__ type_ start__ end____ width___ exp.time_
  1 omega   -2.00   41.00   1.0000  135.0000
omega____ theta____ kappa____ phi______ frames
    -       18.2642   57.0000  -90.0000 43

#__ type_ start__ end____ width___ exp.time_
  2 omega  -51.00   45.00   1.0000  135.0000
omega____ theta____ kappa____ phi______ frames
    -       18.2642  -77.0000  150.0000 96

#__ type_ start__ end____ width___ exp.time_
  3 omega  -43.00   14.00   1.0000  135.0000
omega____ theta____ kappa____ phi______ frames
    -      -18.8892   37.0000  120.0000 57

#__ type_ start__ end____ width___ exp.time_
  4 omega  -23.00   11.00   1.0000  135.0000
omega____ theta____ kappa____ phi______ frames
    -      -18.8892  -99.0000    0.0000 34
;
_diffrn_measurement_device 'four-circle diffractometer'
_diffrn_measurement_device_type 'SuperNova, Dual, Cu at zero, AtlasS2'
_diffrn_measurement_method '\w scans'
_diffrn_orient_matrix_UB_11 -0.0517456000
_diffrn_orient_matrix_UB_12 0.0402643000
_diffrn_orient_matrix_UB_13 -0.0086048000
_diffrn_orient_matrix_UB_21 -0.0494090000
_diffrn_orient_matrix_UB_22 -0.0422473000
_diffrn_orient_matrix_UB_23 -0.0169569000
_diffrn_orient_matrix_UB_31 0.0000826000
_diffrn_orient_matrix_UB_32 -0.0063928000
_diffrn_orient_matrix_UB_33 0.0572893000
_diffrn_radiation_monochromator graphite
_diffrn_radiation_probe x-ray
_diffrn_radiation_type MoK\a
_diffrn_radiation_wavelength 0.71073
_diffrn_reflns_av_R_equivalents 0.1012
_diffrn_reflns_av_unetI/netI 0.1255
_diffrn_reflns_Laue_measured_fraction_full 0.998
_diffrn_reflns_Laue_measured_fraction_max 0.994
_diffrn_reflns_limit_h_max 14
_diffrn_reflns_limit_h_min -14
_diffrn_reflns_limit_k_max 9
_diffrn_reflns_limit_k_min -9
_diffrn_reflns_limit_l_max 28
_diffrn_reflns_limit_l_min -33
_diffrn_reflns_number 11714
_diffrn_reflns_point_group_measured_fraction_full 0.998
_diffrn_reflns_point_group_measured_fraction_max 0.994
_diffrn_reflns_theta_full 25.242
_diffrn_reflns_theta_max 27.491
_diffrn_reflns_theta_min 1.673
_diffrn_source 'sealed X-ray tube'
_diffrn_source_type 'SuperNova (Cu) X-ray Source'
_exptl_absorpt_coefficient_mu 0.085
_exptl_absorpt_correction_T_max 1.00000
_exptl_absorpt_correction_T_min 0.95869
_exptl_absorpt_correction_type multi-scan
_exptl_crystal_colour yellow
_exptl_crystal_colour_primary yellow
_exptl_crystal_density_diffrn 1.297
_exptl_crystal_description block
_exptl_crystal_F_000 816
_exptl_crystal_size_max 0.26
_exptl_crystal_size_mid 0.22
_exptl_crystal_size_min 0.17
_refine_diff_density_max 0.244
_refine_diff_density_min -0.295
_refine_diff_density_rms 0.078
_refine_ls_extinction_coef 0.0069(18)
_refine_ls_extinction_expression Fc^*^=kFc[1+0.001xFc^2^\l^3^/sin(2\q)]^-1/4^
_refine_ls_extinction_method 'SHELXL-2018/3 (Sheldrick 2018)'
_refine_ls_goodness_of_fit_ref 0.868
_refine_ls_hydrogen_treatment constr
_refine_ls_matrix_type full
_refine_ls_number_parameters 273
_refine_ls_number_reflns 4510
_refine_ls_number_restraints 2
_refine_ls_restrained_S_all 0.869
_refine_ls_R_factor_all 0.1917
_refine_ls_R_factor_gt 0.0640
_refine_ls_shift/su_max 0.000
_refine_ls_shift/su_mean 0.000
_refine_ls_structure_factor_coef Fsqd
_refine_ls_weighting_details 'w=1/[\s^2^(Fo^2^)+(0.1122P)^2^] where P=(Fo^2^+2Fc^2^)/3'
_refine_ls_weighting_scheme calc
_refine_ls_wR_factor_gt 0.1627
_refine_ls_wR_factor_ref 0.2381
_reflns_Friedel_coverage 0.000
_reflns_Friedel_fraction_full .
_reflns_Friedel_fraction_max .
_reflns_number_gt 1572
_reflns_number_total 4510
_reflns_threshold_expression 'I > 2\s(I)'
_cod_data_source_file suppl_ncrs-2019-0413_suppl.cif
_cod_data_source_block New_Global_Publ_Block
_cod_database_code 8106009
_publcif_datablock.id {af8f3816-33a8-4aeb-8175-0641dfc527f4}

_shelx_shelxl_version_number 2018/3
_chemical_oxdiff_formula 'C H O N  Cu'
_chemical_oxdiff_usercomment WJ6.20-106
_shelx_space_group_comment
;
The symmetry employed for this shelxl refinement is uniquely defined
by the following loop, which should always be used as a source of
symmetry information in preference to the above space-group names.
They are only intended as comments.
;
_shelx_estimated_absorpt_t_max 0.986
_shelx_estimated_absorpt_t_min 0.978
_reflns_odcompleteness_completeness 99.72
_reflns_odcompleteness_iscentric 1
_reflns_odcompleteness_theta 26.32
_olex2_refinement_description
;
1. Fixed Uiso
 At 1.2 times of:
  All C(H) groups, All C(H,H) groups, All C(H,H,H,H) groups, All N(H) groups
2. Restrained distances
 C2-C3A \\sim C2-C3B
 with sigma of 0.02
 C4-C3A \\sim C4-C3B
 with sigma of 0.02
3. Others
 Sof(H2AA)=Sof(H2AB)=Sof(H4AA)=Sof(H4AB)=Sof(C3A)=Sof(H3AA)=Sof(H3AB)=1-FVAR(1)
 Sof(H2BC)=Sof(H2BD)=Sof(H4BC)=Sof(H4BD)=Sof(C3B)=Sof(H3BA)=Sof(H3BB)=FVAR(1)
4.a Ternary CH refined with riding coordinates:
 C7(H7)
4.b Secondary CH2 refined with riding coordinates:
 C2(H2AA,H2AB), C2(H2BC,H2BD), C4(H4AA,H4AB), C4(H4BC,H4BD), C10(H10A,H10B),
 C11(H11A,H11B), C12(H12A,H12B), C3A(H3AA,H3AB), C3B(H3BA,H3BB)
4.c Aromatic/amide H refined with riding coordinates:
 N1(H1), C15(H15), C17(H17), C18(H18), C19(H19), C21(H21), C22(H22), C23(H23),
 C24(H24), C25(H25)
;
_olex2_submission_special_instructions 'No special instructions were received'

loop_
_space_group_symop_operation_xyz
'x, y, z'
'-x, y+1/2, -z+1/2'
'-x, -y, -z'
'x, -y-1/2, z-1/2'

loop_
_atom_site_label
_atom_site_type_symbol
_atom_site_fract_x
_atom_site_fract_y
_atom_site_fract_z
_atom_site_U_iso_or_equiv
_atom_site_adp_type
_atom_site_occupancy
_atom_site_site_symmetry_order
_atom_site_calc_flag
_atom_site_refinement_flags_posn
_atom_site_refinement_flags_adp
_atom_site_refinement_flags_occupancy
_atom_site_disorder_assembly
_atom_site_disorder_group
N1 N 0.6422(3) 0.3106(4) 0.12157(12) 0.0522(8) Uani 1 1 d . . . . .
H1 H 0.672443 0.203602 0.130801 0.063 Uiso 1 1 calc R . . . .
O1 O 0.6962(2) 0.9363(3) 0.15260(11) 0.0670(8) Uani 1 1 d . . . . .
O2 O 0.2914(3) 0.6657(4) 0.01915(11) 0.0808(9) Uani 1 1 d . . . . .
O3 O 0.1647(3) 0.8810(4) 0.17725(13) 0.0875(10) Uani 1 1 d . . . . .
C1 C 0.7413(3) 0.7811(5) 0.16030(14) 0.0500(9) Uani 1 1 d . . . . .
C2 C 0.8822(3) 0.7517(6) 0.19168(19) 0.0752(12) Uani 1 1 d D . . . .
H2AA H 0.931811 0.782932 0.168058 0.090 Uiso 0.313(15) 1 calc R . P A 1
H2AB H 0.907693 0.834081 0.222702 0.090 Uiso 0.313(15) 1 calc R . P A 1
H2BC H 0.930286 0.853530 0.184641 0.090 Uiso 0.687(15) 1 calc R . P A 2
H2BD H 0.893524 0.752487 0.230594 0.090 Uiso 0.687(15) 1 calc R . P A 2
C4 C 0.8550(3) 0.4220(5) 0.17495(16) 0.0577(10) Uani 1 1 d D . . . .
H4AA H 0.864355 0.311731 0.196306 0.069 Uiso 0.313(15) 1 calc R . P A 1
H4AB H 0.898731 0.404795 0.148242 0.069 Uiso 0.313(15) 1 calc R . P A 1
H4BC H 0.883454 0.326512 0.155845 0.069 Uiso 0.687(15) 1 calc R . P A 2
H4BD H 0.865505 0.378795 0.211680 0.069 Uiso 0.687(15) 1 calc R . P A 2
C5 C 0.7159(3) 0.4571(5) 0.14590(13) 0.0446(8) Uani 1 1 d . . . . .
C6 C 0.6612(3) 0.6229(5) 0.14003(12) 0.0422(8) Uani 1 1 d . . . . .
C7 C 0.5163(3) 0.6476(4) 0.11372(13) 0.0428(8) Uani 1 1 d . . . . .
H7 H 0.501075 0.759079 0.091948 0.051 Uiso 1 1 calc R . . . .
C8 C 0.4611(3) 0.4917(5) 0.07538(12) 0.0432(8) Uani 1 1 d . . . . .
C9 C 0.5216(3) 0.3294(5) 0.08290(13) 0.0472(9) Uani 1 1 d . . . . .
C10 C 0.4691(3) 0.1651(5) 0.04887(16) 0.0645(11) Uani 1 1 d . . . . .
H10A H 0.510917 0.151813 0.021327 0.077 Uiso 1 1 calc R . . . .
H10B H 0.489201 0.058807 0.072205 0.077 Uiso 1 1 calc R . . . .
C11 C 0.3267(4) 0.1763(6) 0.02115(18) 0.0812(14) Uani 1 1 d . . . . .
H11A H 0.283912 0.154673 0.047989 0.097 Uiso 1 1 calc R . . . .
H11B H 0.299950 0.082038 -0.006473 0.097 Uiso 1 1 calc R . . . .
C12 C 0.2842(4) 0.3582(6) -0.00589(16) 0.0692(12) Uani 1 1 d . . . . .
H12A H 0.307442 0.365075 -0.038982 0.083 Uiso 1 1 calc R . . . .
H12B H 0.190860 0.366196 -0.016747 0.083 Uiso 1 1 calc R . . . .
C13 C 0.3420(3) 0.5171(6) 0.02991(14) 0.0538(10) Uani 1 1 d . . . . .
C14 C 0.4475(3) 0.6645(4) 0.15619(13) 0.0422(8) Uani 1 1 d . . . . .
C15 C 0.3418(3) 0.7771(5) 0.14717(13) 0.0467(9) Uani 1 1 d . . . . .
H15 H 0.315458 0.850789 0.116221 0.056 Uiso 1 1 calc R . . . .
C16 C 0.2757(3) 0.7797(5) 0.18423(15) 0.0525(9) Uani 1 1 d . . . . .
C17 C 0.3136(3) 0.6719(5) 0.23059(14) 0.0541(10) Uani 1 1 d . . . . .
H17 H 0.268191 0.674479 0.255276 0.065 Uiso 1 1 calc R . . . .
C18 C 0.4186(3) 0.5615(5) 0.23979(14) 0.0573(10) Uani 1 1 d . . . . .
H18 H 0.444755 0.488426 0.270871 0.069 Uiso 1 1 calc R . . . .
C19 C 0.4859(3) 0.5581(5) 0.20320(14) 0.0532(10) Uani 1 1 d . . . . .
H19 H 0.557794 0.483553 0.210056 0.064 Uiso 1 1 calc R . . . .
C20 C 0.1346(4) 1.0253(6) 0.14092(16) 0.0567(10) Uani 1 1 d . . . . .
C21 C 0.2017(4) 1.1814(7) 0.15464(18) 0.0730(12) Uani 1 1 d . . . . .
H21 H 0.273634 1.187749 0.186275 0.088 Uiso 1 1 calc R . . . .
C22 C 0.1629(5) 1.3304(6) 0.1216(2) 0.0871(15) Uani 1 1 d . . . . .
H22 H 0.208975 1.438092 0.130608 0.105 Uiso 1 1 calc R . . . .
C23 C 0.0565(6) 1.3201(8) 0.0755(2) 0.0927(17) Uani 1 1 d . . . . .
H23 H 0.029199 1.421525 0.053388 0.111 Uiso 1 1 calc R . . . .
C24 C -0.0101(5) 1.1609(10) 0.0618(2) 0.1072(19) Uani 1 1 d . . . . .
H24 H -0.082028 1.152795 0.030191 0.129 Uiso 1 1 calc R . . . .
C25 C 0.0309(4) 1.0135(7) 0.0953(2) 0.0876(14) Uani 1 1 d . . . . .
H25 H -0.013517 0.904561 0.086317 0.105 Uiso 1 1 calc R . . . .
C3A C 0.9153(14) 0.5727(15) 0.2115(7) 0.062(5) Uani 0.313(15) 1 d D . P A 1
H3AA H 0.894273 0.559467 0.244984 0.074 Uiso 0.313(15) 1 calc R . P A 1
H3AB H 1.008225 0.559894 0.221415 0.074 Uiso 0.313(15) 1 calc R . P A 1
C3B C 0.9399(5) 0.5837(8) 0.1792(4) 0.061(2) Uani 0.687(15) 1 d D . P A 2
H3BA H 1.022002 0.562611 0.207854 0.073 Uiso 0.687(15) 1 calc R . P A 2
H3BB H 0.956558 0.598842 0.144844 0.073 Uiso 0.687(15) 1 calc R . P A 2

loop_
_atom_site_aniso_label
_atom_site_aniso_U_11
_atom_site_aniso_U_22
_atom_site_aniso_U_33
_atom_site_aniso_U_23
_atom_site_aniso_U_13
_atom_site_aniso_U_12
N1 0.0525(18) 0.0355(18) 0.0622(18) 0.0026(15) 0.0106(15) 0.0033(15)
O1 0.0711(17) 0.0351(16) 0.091(2) -0.0022(14) 0.0222(14) -0.0001(14)
O2 0.078(2) 0.071(2) 0.0719(19) 0.0025(16) -0.0044(15) 0.0219(17)
O3 0.0764(19) 0.085(2) 0.122(2) 0.0427(19) 0.0609(18) 0.0374(18)
C1 0.049(2) 0.045(2) 0.060(2) -0.0026(19) 0.0238(17) -0.0021(19)
C2 0.050(2) 0.071(3) 0.100(3) -0.014(3) 0.018(2) -0.007(2)
C4 0.047(2) 0.054(3) 0.069(2) 0.004(2) 0.0151(18) 0.0072(19)
C5 0.0444(19) 0.037(2) 0.053(2) 0.0014(17) 0.0171(16) 0.0013(17)
C6 0.0452(19) 0.039(2) 0.0424(18) 0.0028(16) 0.0149(15) 0.0011(17)
C7 0.0466(19) 0.034(2) 0.0488(19) 0.0054(16) 0.0174(16) 0.0040(16)
C8 0.0460(19) 0.039(2) 0.0442(19) -0.0015(16) 0.0147(16) -0.0010(17)
C9 0.048(2) 0.044(2) 0.048(2) -0.0037(17) 0.0139(17) -0.0008(18)
C10 0.065(3) 0.050(3) 0.074(3) -0.015(2) 0.016(2) -0.007(2)
C11 0.078(3) 0.073(4) 0.084(3) -0.022(3) 0.014(2) -0.014(3)
C12 0.063(3) 0.083(3) 0.053(2) -0.008(2) 0.0083(19) -0.003(2)
C13 0.057(2) 0.057(3) 0.045(2) 0.000(2) 0.0125(18) 0.005(2)
C14 0.0430(18) 0.036(2) 0.0460(19) -0.0038(16) 0.0121(15) -0.0003(16)
C15 0.0467(19) 0.044(2) 0.051(2) 0.0057(17) 0.0184(16) 0.0038(17)
C16 0.047(2) 0.045(2) 0.067(2) -0.0018(19) 0.0222(19) 0.0068(18)
C17 0.058(2) 0.054(3) 0.056(2) -0.0016(19) 0.0263(18) 0.000(2)
C18 0.063(2) 0.059(3) 0.051(2) 0.0087(19) 0.0211(19) 0.010(2)
C19 0.057(2) 0.049(2) 0.055(2) 0.0095(19) 0.0212(18) 0.0126(19)
C20 0.050(2) 0.055(3) 0.071(3) 0.011(2) 0.028(2) 0.017(2)
C21 0.067(3) 0.082(4) 0.070(3) -0.007(3) 0.023(2) -0.005(3)
C22 0.112(4) 0.055(3) 0.111(4) -0.003(3) 0.060(4) -0.006(3)
C23 0.091(4) 0.093(5) 0.110(4) 0.040(3) 0.055(3) 0.046(3)
C24 0.061(3) 0.152(6) 0.091(4) 0.031(4) 0.002(3) -0.003(4)
C25 0.075(3) 0.078(4) 0.096(3) -0.002(3) 0.010(3) -0.019(3)
C3A 0.032(7) 0.072(11) 0.075(11) 0.022(8) 0.008(7) 0.011(7)
C3B 0.040(3) 0.054(4) 0.088(6) 0.008(4) 0.020(3) -0.003(3)

loop_
_atom_type_symbol
_atom_type_description
_atom_type_scat_dispersion_real
_atom_type_scat_dispersion_imag
_atom_type_scat_source
C C 0.0033 0.0016 'International Tables Vol C Tables 4.2.6.8 and 6.1.1.4'
H H 0.0000 0.0000 'International Tables Vol C Tables 4.2.6.8 and 6.1.1.4'
N N 0.0061 0.0033 'International Tables Vol C Tables 4.2.6.8 and 6.1.1.4'
O O 0.0106 0.0060 'International Tables Vol C Tables 4.2.6.8 and 6.1.1.4'

loop_
_geom_angle_atom_site_label_1
_geom_angle_atom_site_label_2
_geom_angle_atom_site_label_3
_geom_angle
_geom_angle_site_symmetry_1
_geom_angle_site_symmetry_3
C5 N1 H1 118.9 . .
C5 N1 C9 122.1(3) . .
C9 N1 H1 118.9 . .
C20 O3 C16 120.3(3) . .
O1 C1 C2 120.3(4) . .
O1 C1 C6 121.7(3) . .
C6 C1 C2 118.0(3) . .
C1 C2 H2AA 108.5 . .
C1 C2 H2AB 108.5 . .
C1 C2 H2BC 108.2 . .
C1 C2 H2BD 108.2 . .
H2AA C2 H2AB 107.5 . .
H2BC C2 H2BD 107.4 . .
C3A C2 C1 115.0(6) . .
C3A C2 H2AA 108.5 . .
C3A C2 H2AB 108.5 . .
C3B C2 C1 116.2(4) . .
C3B C2 H2BC 108.2 . .
C3B C2 H2BD 108.2 . .
H4AA C4 H4AB 108.0 . .
H4BC C4 H4BD 107.6 . .
C5 C4 H4AA 109.4 . .
C5 C4 H4AB 109.4 . .
C5 C4 H4BC 108.7 . .
C5 C4 H4BD 108.7 . .
C5 C4 C3B 114.1(4) . .
C3A C4 H4AA 109.4 . .
C3A C4 H4AB 109.4 . .
C3A C4 C5 111.2(6) . .
C3B C4 H4BC 108.7 . .
C3B C4 H4BD 108.7 . .
N1 C5 C4 116.4(3) . .
C6 C5 N1 119.5(3) . .
C6 C5 C4 124.1(3) . .
C1 C6 C7 118.9(3) . .
C5 C6 C1 119.8(3) . .
C5 C6 C7 121.3(3) . .
C6 C7 H7 108.1 . .
C6 C7 C14 112.4(3) . .
C8 C7 C6 109.6(3) . .
C8 C7 H7 108.1 . .
C8 C7 C14 110.3(3) . .
C14 C7 H7 108.1 . .
C9 C8 C7 120.8(3) . .
C9 C8 C13 119.9(3) . .
C13 C8 C7 119.3(3) . .
N1 C9 C10 115.7(3) . .
C8 C9 N1 120.1(3) . .
C8 C9 C10 124.1(3) . .
C9 C10 H10A 109.2 . .
C9 C10 H10B 109.2 . .
H10A C10 H10B 107.9 . .
C11 C10 C9 112.0(3) . .
C11 C10 H10A 109.2 . .
C11 C10 H10B 109.2 . .
C10 C11 H11A 109.1 . .
C10 C11 H11B 109.1 . .
C10 C11 C12 112.6(4) . .
H11A C11 H11B 107.8 . .
C12 C11 H11A 109.1 . .
C12 C11 H11B 109.1 . .
C11 C12 H12A 108.7 . .
C11 C12 H12B 108.7 . .
H12A C12 H12B 107.6 . .
C13 C12 C11 114.1(3) . .
C13 C12 H12A 108.7 . .
C13 C12 H12B 108.7 . .
O2 C13 C8 121.4(4) . .
O2 C13 C12 119.8(3) . .
C8 C13 C12 118.7(4) . .
C15 C14 C7 121.0(3) . .
C15 C14 C19 118.8(3) . .
C19 C14 C7 120.1(3) . .
C14 C15 H15 120.1 . .
C16 C15 C14 119.8(3) . .
C16 C15 H15 120.1 . .
C15 C16 O3 123.9(3) . .
C15 C16 C17 121.0(3) . .
C17 C16 O3 115.0(3) . .
C16 C17 H17 120.4 . .
C18 C17 C16 119.3(3) . .
C18 C17 H17 120.4 . .
C17 C18 H18 119.9 . .
C17 C18 C19 120.3(3) . .
C19 C18 H18 119.9 . .
C14 C19 H19 119.6 . .
C18 C19 C14 120.8(3) . .
C18 C19 H19 119.6 . .
C21 C20 O3 119.5(4) . .
C25 C20 O3 119.1(4) . .
C25 C20 C21 121.0(4) . .
C20 C21 H21 120.2 . .
C20 C21 C22 119.6(4) . .
C22 C21 H21 120.2 . .
C21 C22 H22 120.1 . .
C23 C22 C21 119.7(5) . .
C23 C22 H22 120.1 . .
C22 C23 H23 119.9 . .
C22 C23 C24 120.2(5) . .
C24 C23 H23 119.9 . .
C23 C24 H24 120.5 . .
C23 C24 C25 119.0(5) . .
C25 C24 H24 120.5 . .
C20 C25 C24 120.5(5) . .
C20 C25 H25 119.8 . .
C24 C25 H25 119.8 . .
C2 C3A C4 117.9(9) . .
C2 C3A H3AA 107.8 . .
C2 C3A H3AB 107.8 . .
C4 C3A H3AA 107.8 . .
C4 C3A H3AB 107.8 . .
H3AA C3A H3AB 107.2 . .
C2 C3B C4 112.8(5) . .
C2 C3B H3BA 109.0 . .
C2 C3B H3BB 109.0 . .
C4 C3B H3BA 109.0 . .
C4 C3B H3BB 109.0 . .
H3BA C3B H3BB 107.8 . .

loop_
_geom_bond_atom_site_label_1
_geom_bond_atom_site_label_2
_geom_bond_distance
_geom_bond_site_symmetry_2
N1 H1 0.8600 .
N1 C5 1.373(4) .
N1 C9 1.375(4) .
O1 C1 1.239(4) .
O2 C13 1.220(4) .
O3 C16 1.390(4) .
O3 C20 1.386(4) .
C1 C2 1.504(5) .
C1 C6 1.452(5) .
C2 H2AA 0.9700 .
C2 H2AB 0.9700 .
C2 H2BC 0.9700 .
C2 H2BD 0.9700 .
C2 C3A 1.422(11) .
C2 C3B 1.477(7) .
C4 H4AA 0.9700 .
C4 H4AB 0.9700 .
C4 H4BC 0.9700 .
C4 H4BD 0.9700 .
C4 C5 1.483(5) .
C4 C3A 1.468(12) .
C4 C3B 1.497(7) .
C5 C6 1.351(4) .
C6 C7 1.519(4) .
C7 H7 0.9800 .
C7 C8 1.509(4) .
C7 C14 1.528(4) .
C8 C9 1.353(5) .
C8 C13 1.451(5) .
C9 C10 1.497(5) .
C10 H10A 0.9700 .
C10 H10B 0.9700 .
C10 C11 1.490(5) .
C11 H11A 0.9700 .
C11 H11B 0.9700 .
C11 C12 1.516(6) .
C12 H12A 0.9700 .
C12 H12B 0.9700 .
C12 C13 1.499(5) .
C14 C15 1.383(4) .
C14 C19 1.389(4) .
C15 H15 0.9300 .
C15 C16 1.379(4) .
C16 C17 1.382(5) .
C17 H17 0.9300 .
C17 C18 1.367(5) .
C18 H18 0.9300 .
C18 C19 1.378(4) .
C19 H19 0.9300 .
C20 C21 1.351(5) .
C20 C25 1.342(6) .
C21 H21 0.9300 .
C21 C22 1.371(6) .
C22 H22 0.9300 .
C22 C23 1.365(7) .
C23 H23 0.9300 .
C23 C24 1.369(7) .
C24 H24 0.9300 .
C24 C25 1.370(7) .
C25 H25 0.9300 .
C3A H3AA 0.9700 .
C3A H3AB 0.9700 .
C3B H3BA 0.9700 .
C3B H3BB 0.9700 .

loop_
_publcif_info_datablock.id
_publcif_info_datablock.publ_exptl
_publcif_info_datablock.publ_geom
_publcif_info_datablock.structure
{af8f3816-33a8-4aeb-8175-0641dfc527f4} . . .
